data_1553477
loop_
_publ_author_name
'He, Bairong'
'Nie, Han'
'Luo, Wenwen'
'Hu, Rongrong'
'Qin, Anjun'
'Zhao, Zujin'
'Tang, Ben Zhong'

_publ_section_title
;
 Synthesis, structure and optical properties of tetraphenylethene
 derivatives with through-space conjugation between benzene and various
 planar chromophores
;
_journal_issue 9
_journal_name_full 'Organic Chemistry Frontiers'
_journal_page_first 1091
_journal_paper_doi 10.1039/C6QO00204H
_journal_volume 3
_journal_year 2016
_chemical_formula_sum 'C40 H28'
_chemical_formula_weight 508.62
_space_group_IT_number 14
_space_group_name_Hall '-P 2yn'
_space_group_name_H-M_alt 'P 1 21/n 1'
_symmetry_cell_setting monoclinic
_symmetry_space_group_name_H-M 'P 1 21/n 1'
_atom_sites_solution_hydrogens geom
_atom_sites_solution_primary direct
_atom_sites_solution_secondary difmap
_audit_block_doi 10.5517/cc1k2mv3
_audit_creation_method SHELXL-97
_audit_update_record
;
2015-10-21 deposited with the CCDC.
2016-06-29 downloaded from the CCDC.
;
_cell_angle_alpha 90.00
_cell_angle_beta 93.429(2)
_cell_angle_gamma 90.00
_cell_formula_units_Z 4
_cell_length_a 11.3717(2)
_cell_length_b 15.9519(3)
_cell_length_c 15.1309(3)
_cell_measurement_reflns_used 5775
_cell_measurement_temperature 173(2)
_cell_measurement_theta_max 71.47
_cell_measurement_theta_min 9.59
_cell_volume 2739.83(9)
_computing_cell_refinement
;
CrysAlisPro, Oxford Diffraction Ltd.,
Version 1.171.33.55 (release 05-01-2010 CrysAlis171 .NET)
(compiled Jan  5 2010,16:28:46)
;
_computing_data_collection
;
CrysAlisPro, Oxford Diffraction Ltd.,
Version 1.171.33.55 (release 05-01-2010 CrysAlis171 .NET)
(compiled Jan  5 2010,16:28:46)
;
_computing_data_reduction
;
CrysAlisPro, Oxford Diffraction Ltd.,
Version 1.171.33.55 (release 05-01-2010 CrysAlis171 .NET)
(compiled Jan  5 2010,16:28:46)
;
_computing_structure_refinement 'SHELXL-97 (Sheldrick, 1997)'
_computing_structure_solution 'SHELXS-97 (Sheldrick, 1990)'
_diffrn_ambient_temperature 173(2)
_diffrn_measured_fraction_theta_full 0.977
_diffrn_measured_fraction_theta_max 0.978
_diffrn_measurement_device_type 'Xcalibur, Sapphire3, Gemini ultra'
_diffrn_radiation_monochromator mirror
_diffrn_radiation_source 'Enhance Ultra (Cu) X-ray Source'
_diffrn_radiation_type CuK\a
_diffrn_radiation_wavelength 1.54178
_diffrn_reflns_av_R_equivalents 0.0270
_diffrn_reflns_av_sigmaI/netI 0.0287
_diffrn_reflns_limit_h_max 13
_diffrn_reflns_limit_h_min -13
_diffrn_reflns_limit_k_max 19
_diffrn_reflns_limit_k_min -15
_diffrn_reflns_limit_l_max 18
_diffrn_reflns_limit_l_min -15
_diffrn_reflns_number 9542
_diffrn_reflns_theta_full 66.50
_diffrn_reflns_theta_max 67.50
_diffrn_reflns_theta_min 9.60
_exptl_absorpt_coefficient_mu 0.528
_exptl_absorpt_correction_T_max 1.00
_exptl_absorpt_correction_T_min 0.65
_exptl_absorpt_correction_type multi-scan
_exptl_absorpt_process_details
;
CrysAlisPro, Oxford Diffraction Ltd.,
Version 1.171.33.55 (release 05-01-2010 CrysAlis171 .NET)
(compiled Jan  5 2010,16:28:46)
Empirical absorption correction using spherical harmonics,
 implemented in SCALE3 ABSPACK scaling algorithm.
;
_exptl_crystal_colour colorless
_exptl_crystal_density_diffrn 1.233
_exptl_crystal_density_method 'not measured'
_exptl_crystal_description block
_exptl_crystal_F_000 1072
_exptl_crystal_preparation Luminescent
_exptl_crystal_size_max 0.35
_exptl_crystal_size_mid 0.25
_exptl_crystal_size_min 0.17
_refine_diff_density_max 0.176
_refine_diff_density_min -0.172
_refine_diff_density_rms 0.032
_refine_ls_extinction_method none
_refine_ls_goodness_of_fit_ref 1.023
_refine_ls_hydrogen_treatment constr
_refine_ls_matrix_type full
_refine_ls_number_parameters 361
_refine_ls_number_reflns 4830
_refine_ls_number_restraints 0
_refine_ls_restrained_S_all 1.023
_refine_ls_R_factor_all 0.0443
_refine_ls_R_factor_gt 0.0360
_refine_ls_shift/su_max 0.000
_refine_ls_shift/su_mean 0.000
_refine_ls_structure_factor_coef Fsqd
_refine_ls_weighting_details 'calc w=1/[\s^2^(Fo^2^)+(0.0650P)^2^+0.0000P] where P=(Fo^2^+2Fc^2^)/3'
_refine_ls_weighting_scheme calc
_refine_ls_wR_factor_gt 0.0965
_refine_ls_wR_factor_ref 0.0995
_reflns_number_gt 3866
_reflns_number_total 4830
_reflns_threshold_expression >2sigma(I)
_cod_data_source_file c6qo00204h2.cif
_cod_data_source_block zhao60cult
_cod_depositor_comments
;
The following automatic conversions were performed:

data item '_symmetry_cell_setting' value 'Monoclinic' was changed to
'monoclinic' in accordance with the
/home/saulius/struct/COD-crude-data/automatic-downloads/DataCite-retrospective/RSC/depositions/lib/dictionaries/cif_core.dic
dictionary named 'cif_core.dic' version 2.4.2 last updated on
2011-04-26.

Automatic conversion script
Id: cif_fix_values 6909 2019-04-08 15:41:33Z antanas 
;
_cod_original_sg_symbol_H-M P2(1)/n
_cod_database_code 1553477

loop_
_symmetry_equiv_pos_as_xyz
'x, y, z'
'-x+1/2, y+1/2, -z+1/2'
'-x, -y, -z'
'x-1/2, -y-1/2, z-1/2'

loop_
_atom_site_label
_atom_site_type_symbol
_atom_site_fract_x
_atom_site_fract_y
_atom_site_fract_z
_atom_site_U_iso_or_equiv
_atom_site_adp_type
_atom_site_occupancy
_atom_site_symmetry_multiplicity
_atom_site_calc_flag
_atom_site_refinement_flags
C1 C 0.08331(10) 0.62471(7) 0.24229(7) 0.0322(2) Uani 1 1 d .
C2 C 0.17475(9) 0.57284(7) 0.23083(7) 0.0317(2) Uani 1 1 d .
C11 C 0.04750(10) 0.64531(9) 0.33399(7) 0.0382(3) Uani 1 1 d .
C12 C 0.06211(14) 0.72653(10) 0.36554(10) 0.0538(4) Uani 1 1 d .
H12A H 0.0946 0.7683 0.3295 0.065 Uiso 1 1 calc R
C13 C 0.02890(19) 0.74679(14) 0.45066(12) 0.0783(6) Uani 1 1 d .
H13A H 0.0404 0.8020 0.4731 0.094 Uiso 1 1 calc R
C14 C -0.02084(19) 0.68583(17) 0.50176(10) 0.0843(7) Uani 1 1 d .
H14A H -0.0434 0.6995 0.5595 0.101 Uiso 1 1 calc R
C15 C -0.03785(15) 0.60639(15) 0.47024(10) 0.0697(5) Uani 1 1 d .
H15A H -0.0735 0.5654 0.5055 0.084 Uiso 1 1 calc R
C16 C -0.00299(12) 0.58535(11) 0.38628(8) 0.0477(3) Uani 1 1 d .
H16A H -0.0139 0.5298 0.3648 0.057 Uiso 1 1 calc R
C21 C 0.24150(9) 0.53142(8) 0.30706(7) 0.0329(2) Uani 1 1 d .
C22 C 0.25685(11) 0.44491(8) 0.30417(9) 0.0403(3) Uani 1 1 d .
H22A H 0.2279 0.4144 0.2535 0.048 Uiso 1 1 calc R
C23 C 0.31435(13) 0.40275(9) 0.37497(11) 0.0525(3) Uani 1 1 d .
H23A H 0.3233 0.3436 0.3730 0.063 Uiso 1 1 calc R
C24 C 0.35840(12) 0.44747(11) 0.44826(9) 0.0552(4) Uani 1 1 d .
H24A H 0.3966 0.4189 0.4970 0.066 Uiso 1 1 calc R
C25 C 0.34672(12) 0.53358(11) 0.45022(9) 0.0509(3) Uani 1 1 d .
H25A H 0.3781 0.5643 0.5000 0.061 Uiso 1 1 calc R
C26 C 0.28971(11) 0.57510(9) 0.38019(8) 0.0412(3) Uani 1 1 d .
H26A H 0.2832 0.6344 0.3819 0.049 Uiso 1 1 calc R
C31 C 0.00748(10) 0.66562(7) 0.17061(7) 0.0319(2) Uani 1 1 d .
C32 C -0.11239(11) 0.67422(8) 0.18364(7) 0.0360(3) Uani 1 1 d .
H32A H -0.1422 0.6535 0.2368 0.043 Uiso 1 1 calc R
C33 C -0.18910(11) 0.71207(8) 0.12142(8) 0.0400(3) Uani 1 1 d .
H33A H -0.2704 0.7166 0.1318 0.048 Uiso 1 1 calc R
C34 C -0.14700(12) 0.74325(8) 0.04419(8) 0.0426(3) Uani 1 1 d .
H34A H -0.1991 0.7698 0.0015 0.051 Uiso 1 1 calc R
C35 C -0.02836(12) 0.73557(8) 0.02935(8) 0.0410(3) Uani 1 1 d .
H35A H 0.0007 0.7568 -0.0238 0.049 Uiso 1 1 calc R
C36 C 0.04830(10) 0.69704(7) 0.09156(8) 0.0356(2) Uani 1 1 d .
H36A H 0.1293 0.6919 0.0804 0.043 Uiso 1 1 calc R
C41 C 0.21196(10) 0.54707(7) 0.14128(7) 0.0307(2) Uani 1 1 d .
C42 C 0.13566(10) 0.50314(7) 0.08317(8) 0.0349(2) Uani 1 1 d .
H42A H 0.0586 0.4904 0.1002 0.042 Uiso 1 1 calc R
C43 C 0.16940(11) 0.47741(8) 0.00064(8) 0.0376(3) Uani 1 1 d .
H43A H 0.1167 0.4459 -0.0374 0.045 Uiso 1 1 calc R
C44 C 0.28021(12) 0.49796(8) -0.02585(8) 0.0397(3) Uani 1 1 d .
H44A H 0.3028 0.4831 -0.0832 0.048 Uiso 1 1 calc R
C45 C 0.35797(10) 0.54051(8) 0.03241(8) 0.0368(3) Uani 1 1 d .
H45A H 0.4342 0.5543 0.0143 0.044 Uiso 1 1 calc R
C46 C 0.32690(10) 0.56355(7) 0.11703(7) 0.0312(2) Uani 1 1 d .
C47 C 0.41884(10) 0.60161(7) 0.17968(7) 0.0325(2) Uani 1 1 d .
C48 C 0.41942(10) 0.68465(8) 0.19813(7) 0.0345(2) Uani 1 1 d .
H48A H 0.3584 0.7189 0.1722 0.041 Uiso 1 1 calc R
C49 C 0.50947(10) 0.72268(8) 0.25567(8) 0.0354(3) Uani 1 1 d .
C50 C 0.51210(12) 0.81026(8) 0.26911(9) 0.0442(3) Uani 1 1 d .
H50A H 0.4527 0.8444 0.2406 0.053 Uiso 1 1 calc R
C51 C 0.59913(13) 0.84679(9) 0.32264(10) 0.0494(3) Uani 1 1 d .
H51A H 0.6002 0.9059 0.3307 0.059 Uiso 1 1 calc R
C52 C 0.68627(12) 0.79703(9) 0.36544(9) 0.0469(3) Uani 1 1 d .
H52A H 0.7459 0.8223 0.4032 0.056 Uiso 1 1 calc R
C53 C 0.68604(11) 0.71185(9) 0.35303(8) 0.0408(3) Uani 1 1 d .
H53A H 0.7456 0.6788 0.3827 0.049 Uiso 1 1 calc R
C54 C 0.59893(10) 0.67231(8) 0.29703(7) 0.0349(3) Uani 1 1 d .
C55 C 0.59862(10) 0.58292(8) 0.27929(7) 0.0339(2) Uani 1 1 d .
C56 C 0.68424(10) 0.52855(9) 0.31858(8) 0.0407(3) Uani 1 1 d .
H56A H 0.7445 0.5511 0.3578 0.049 Uiso 1 1 calc R
C57 C 0.68314(12) 0.44431(9) 0.30204(9) 0.0452(3) Uani 1 1 d .
H57A H 0.7420 0.4092 0.3297 0.054 Uiso 1 1 calc R
C58 C 0.59547(12) 0.40986(8) 0.24443(9) 0.0437(3) Uani 1 1 d .
H58A H 0.5945 0.3513 0.2330 0.052 Uiso 1 1 calc R
C59 C 0.51084(10) 0.46069(8) 0.20439(8) 0.0373(3) Uani 1 1 d .
H59A H 0.4517 0.4367 0.1652 0.045 Uiso 1 1 calc R
C60 C 0.50993(10) 0.54796(8) 0.22025(7) 0.0328(2) Uani 1 1 d .

loop_
_atom_site_aniso_label
_atom_site_aniso_U_11
_atom_site_aniso_U_22
_atom_site_aniso_U_33
_atom_site_aniso_U_23
_atom_site_aniso_U_13
_atom_site_aniso_U_12
C1 0.0319(5) 0.0341(6) 0.0306(5) -0.0029(4) 0.0022(4) -0.0016(4)
C2 0.0296(5) 0.0334(6) 0.0320(5) -0.0028(4) 0.0020(4) -0.0033(4)
C11 0.0368(6) 0.0486(7) 0.0289(5) -0.0039(5) -0.0012(4) 0.0126(5)
C12 0.0608(8) 0.0550(8) 0.0439(7) -0.0160(6) -0.0094(6) 0.0192(7)
C13 0.0875(13) 0.0916(14) 0.0532(9) -0.0343(10) -0.0185(9) 0.0454(11)
C14 0.0871(13) 0.133(2) 0.0325(7) -0.0128(10) 0.0016(8) 0.0571(14)
C15 0.0593(9) 0.1141(16) 0.0367(7) 0.0141(9) 0.0126(6) 0.0350(10)
C16 0.0398(6) 0.0688(9) 0.0350(6) 0.0075(6) 0.0058(5) 0.0146(6)
C21 0.0267(5) 0.0398(6) 0.0324(5) 0.0012(5) 0.0040(4) 0.0019(4)
C22 0.0364(6) 0.0403(6) 0.0443(6) 0.0025(5) 0.0026(5) 0.0001(5)
C23 0.0462(7) 0.0454(7) 0.0662(9) 0.0174(7) 0.0049(6) 0.0073(6)
C24 0.0420(7) 0.0786(10) 0.0443(7) 0.0207(7) -0.0026(6) 0.0096(7)
C25 0.0426(7) 0.0725(10) 0.0369(6) 0.0011(7) -0.0043(5) 0.0060(7)
C26 0.0350(6) 0.0515(7) 0.0368(6) -0.0055(6) -0.0010(5) 0.0031(5)
C31 0.0368(6) 0.0277(5) 0.0308(5) -0.0041(4) -0.0009(4) 0.0001(4)
C32 0.0397(6) 0.0400(6) 0.0285(5) -0.0014(5) 0.0041(4) 0.0019(5)
C33 0.0354(6) 0.0446(7) 0.0400(6) -0.0032(5) 0.0012(5) 0.0057(5)
C34 0.0458(7) 0.0406(7) 0.0403(6) 0.0064(5) -0.0056(5) 0.0062(5)
C35 0.0500(7) 0.0367(6) 0.0365(6) 0.0066(5) 0.0056(5) -0.0011(5)
C36 0.0355(6) 0.0321(5) 0.0396(6) 0.0005(5) 0.0049(4) -0.0010(5)
C41 0.0317(5) 0.0292(5) 0.0312(5) -0.0007(4) 0.0026(4) 0.0026(4)
C42 0.0303(5) 0.0360(6) 0.0380(6) -0.0037(5) 0.0001(4) 0.0006(4)
C43 0.0410(6) 0.0360(6) 0.0349(5) -0.0073(5) -0.0051(5) 0.0028(5)
C44 0.0469(7) 0.0416(7) 0.0307(5) -0.0035(5) 0.0044(5) 0.0075(5)
C45 0.0354(6) 0.0403(6) 0.0356(6) -0.0017(5) 0.0079(4) 0.0026(5)
C46 0.0320(5) 0.0297(5) 0.0319(5) -0.0002(4) 0.0020(4) 0.0034(4)
C47 0.0294(5) 0.0373(6) 0.0313(5) -0.0001(5) 0.0063(4) -0.0016(4)
C48 0.0312(5) 0.0357(6) 0.0368(5) 0.0014(5) 0.0046(4) 0.0016(5)
C49 0.0328(5) 0.0372(6) 0.0371(5) -0.0037(5) 0.0088(4) -0.0023(5)
C50 0.0412(7) 0.0387(6) 0.0530(7) -0.0062(6) 0.0067(5) 0.0000(5)
C51 0.0476(7) 0.0412(7) 0.0606(8) -0.0152(6) 0.0130(6) -0.0075(6)
C52 0.0375(6) 0.0557(8) 0.0480(7) -0.0176(6) 0.0072(5) -0.0109(6)
C53 0.0329(6) 0.0517(7) 0.0381(6) -0.0078(6) 0.0056(5) -0.0036(5)
C54 0.0303(5) 0.0429(6) 0.0324(5) -0.0027(5) 0.0095(4) -0.0035(5)
C55 0.0284(5) 0.0413(6) 0.0324(5) 0.0010(5) 0.0068(4) -0.0013(5)
C56 0.0329(6) 0.0508(7) 0.0382(6) 0.0026(5) -0.0003(4) 0.0001(5)
C57 0.0391(6) 0.0469(7) 0.0493(7) 0.0074(6) 0.0015(5) 0.0088(5)
C58 0.0424(6) 0.0366(6) 0.0525(7) 0.0024(6) 0.0057(5) 0.0037(5)
C59 0.0332(5) 0.0379(6) 0.0407(6) -0.0005(5) 0.0036(5) -0.0012(5)
C60 0.0293(5) 0.0369(6) 0.0330(5) 0.0003(5) 0.0076(4) -0.0009(4)

loop_
_atom_type_symbol
_atom_type_description
_atom_type_scat_dispersion_real
_atom_type_scat_dispersion_imag
_atom_type_scat_source
C C 0.0181 0.0091 'International Tables Vol C Tables 4.2.6.8 and 6.1.1.4'
H H 0.0000 0.0000 'International Tables Vol C Tables 4.2.6.8 and 6.1.1.4'

loop_
_geom_angle_atom_site_label_1
_geom_angle_atom_site_label_2
_geom_angle_atom_site_label_3
_geom_angle
C2 C1 C31 126.20(10)
C2 C1 C11 120.38(10)
C31 C1 C11 113.42(9)
C1 C2 C21 122.11(10)
C1 C2 C41 123.06(10)
C21 C2 C41 114.69(9)
C16 C11 C12 119.53(12)
C16 C11 C1 121.27(12)
C12 C11 C1 119.17(13)
C11 C12 C13 119.88(18)
C14 C13 C12 119.54(18)
C15 C14 C13 120.77(15)
C14 C15 C16 120.02(19)
C11 C16 C15 120.24(16)
C26 C21 C22 118.49(11)
C26 C21 C2 123.32(11)
C22 C21 C2 118.19(10)
C21 C22 C23 120.53(12)
C24 C23 C22 119.78(13)
C25 C24 C23 119.90(12)
C26 C25 C24 120.20(13)
C25 C26 C21 121.02(13)
C32 C31 C36 117.49(10)
C32 C31 C1 117.80(10)
C36 C31 C1 124.70(10)
C33 C32 C31 121.89(11)
C34 C33 C32 119.76(11)
C33 C34 C35 119.67(11)
C34 C35 C36 120.48(11)
C35 C36 C31 120.71(11)
C42 C41 C46 119.06(10)
C42 C41 C2 120.73(10)
C46 C41 C2 120.14(10)
C41 C42 C43 121.51(11)
C44 C43 C42 119.68(11)
C43 C44 C45 119.23(11)
C44 C45 C46 121.61(11)
C45 C46 C41 118.73(10)
C45 C46 C47 118.78(10)
C41 C46 C47 122.44(10)
C48 C47 C60 119.69(11)
C48 C47 C46 121.47(10)
C60 C47 C46 118.84(10)
C47 C48 C49 122.15(11)
C50 C49 C54 119.37(11)
C50 C49 C48 120.85(11)
C54 C49 C48 119.74(11)
C51 C50 C49 120.94(13)
C50 C51 C52 119.93(13)
C53 C52 C51 120.24(12)
C52 C53 C54 121.32(13)
C49 C54 C53 118.18(11)
C49 C54 C55 118.90(11)
C53 C54 C55 122.92(11)
C56 C55 C60 118.06(11)
C56 C55 C54 122.21(11)
C60 C55 C54 119.72(11)
C57 C56 C55 121.97(12)
C56 C57 C58 119.96(12)
C59 C58 C57 119.91(12)
C58 C59 C60 121.31(11)
C59 C60 C55 118.78(11)
C59 C60 C47 121.44(10)
C55 C60 C47 119.76(11)

loop_
_geom_bond_atom_site_label_1
_geom_bond_atom_site_label_2
_geom_bond_distance
C1 C2 1.3482(17)
C1 C31 1.4946(15)
C1 C11 1.5056(15)
C2 C21 1.4962(15)
C2 C41 1.5007(15)
C11 C16 1.387(2)
C11 C12 1.387(2)
C12 C13 1.401(2)
C13 C14 1.384(3)
C14 C15 1.364(3)
C15 C16 1.3942(19)
C21 C26 1.3921(17)
C21 C22 1.3921(18)
C22 C23 1.3941(19)
C23 C24 1.387(2)
C24 C25 1.381(2)
C25 C26 1.3783(19)
C31 C32 1.3957(17)
C31 C36 1.4014(16)
C32 C33 1.3833(17)
C33 C34 1.3816(18)
C34 C35 1.3863(19)
C35 C36 1.3877(18)
C41 C42 1.3877(16)
C41 C46 1.4034(16)
C42 C43 1.3902(17)
C43 C44 1.3843(19)
C44 C45 1.3879(18)
C45 C46 1.3978(16)
C46 C47 1.4972(15)
C47 C48 1.3536(17)
C47 C60 1.4514(16)
C48 C49 1.4380(16)
C49 C50 1.4119(18)
C49 C54 1.4128(17)
C50 C51 1.371(2)
C51 C52 1.398(2)
C52 C53 1.372(2)
C53 C54 1.4131(17)
C54 C55 1.4510(17)
C55 C56 1.4086(17)
C55 C60 1.4207(16)
C56 C57 1.367(2)
C57 C58 1.397(2)
C58 C59 1.3715(18)
C59 C60 1.4127(17)

loop_
_geom_torsion_atom_site_label_1
_geom_torsion_atom_site_label_2
_geom_torsion_atom_site_label_3
_geom_torsion_atom_site_label_4
_geom_torsion
C31 C1 C2 C21 -176.74(10)
C11 C1 C2 C21 2.15(17)
C31 C1 C2 C41 -1.39(18)
C11 C1 C2 C41 177.50(11)
C2 C1 C11 C16 -69.05(15)
C31 C1 C11 C16 109.98(12)
C2 C1 C11 C12 112.94(14)
C31 C1 C11 C12 -68.04(14)
C16 C11 C12 C13 1.8(2)
C1 C11 C12 C13 179.81(13)
C11 C12 C13 C14 -1.5(2)
C12 C13 C14 C15 0.0(3)
C13 C14 C15 C16 1.2(3)
C12 C11 C16 C15 -0.56(19)
C1 C11 C16 C15 -178.57(12)
C14 C15 C16 C11 -0.9(2)
C1 C2 C21 C26 -52.45(16)
C41 C2 C21 C26 131.83(12)
C1 C2 C21 C22 128.10(12)
C41 C2 C21 C22 -47.62(14)
C26 C21 C22 C23 3.03(18)
C2 C21 C22 C23 -177.49(11)
C21 C22 C23 C24 -1.1(2)
C22 C23 C24 C25 -1.0(2)
C23 C24 C25 C26 1.1(2)
C24 C25 C26 C21 0.9(2)
C22 C21 C26 C25 -2.97(18)
C2 C21 C26 C25 177.58(11)
C2 C1 C31 C32 143.04(12)
C11 C1 C31 C32 -35.92(14)
C2 C1 C31 C36 -37.85(18)
C11 C1 C31 C36 143.19(12)
C36 C31 C32 C33 0.10(17)
C1 C31 C32 C33 179.28(11)
C31 C32 C33 C34 -0.60(19)
C32 C33 C34 C35 0.6(2)
C33 C34 C35 C36 -0.2(2)
C34 C35 C36 C31 -0.34(19)
C32 C31 C36 C35 0.37(17)
C1 C31 C36 C35 -178.75(11)
C1 C2 C41 C42 -61.38(16)
C21 C2 C41 C42 114.29(12)
C1 C2 C41 C46 121.83(12)
C21 C2 C41 C46 -62.49(14)
C46 C41 C42 C43 -1.96(17)
C2 C41 C42 C43 -178.78(11)
C41 C42 C43 C44 -1.97(18)
C42 C43 C44 C45 3.12(18)
C43 C44 C45 C46 -0.37(18)
C44 C45 C46 C41 -3.53(17)
C44 C45 C46 C47 173.96(11)
C42 C41 C46 C45 4.63(16)
C2 C41 C46 C45 -178.53(10)
C42 C41 C46 C47 -172.76(10)
C2 C41 C46 C47 4.07(16)
C45 C46 C47 C48 105.24(13)
C41 C46 C47 C48 -77.36(15)
C45 C46 C47 C60 -73.89(14)
C41 C46 C47 C60 103.50(13)
C60 C47 C48 C49 1.39(17)
C46 C47 C48 C49 -177.74(10)
C47 C48 C49 C50 175.82(11)
C47 C48 C49 C54 -1.99(17)
C54 C49 C50 C51 -0.96(19)
C48 C49 C50 C51 -178.78(12)
C49 C50 C51 C52 -0.6(2)
C50 C51 C52 C53 1.0(2)
C51 C52 C53 C54 0.2(2)
C50 C49 C54 C53 2.07(16)
C48 C49 C54 C53 179.91(10)
C50 C49 C54 C55 -176.99(11)
C48 C49 C54 C55 0.85(16)
C52 C53 C54 C49 -1.72(17)
C52 C53 C54 C55 177.30(11)
C49 C54 C55 C56 -179.46(10)
C53 C54 C55 C56 1.53(17)
C49 C54 C55 C60 0.77(16)
C53 C54 C55 C60 -178.24(10)
C60 C55 C56 C57 -0.61(18)
C54 C55 C56 C57 179.62(11)
C55 C56 C57 C58 0.2(2)
C56 C57 C58 C59 0.2(2)
C57 C58 C59 C60 -0.14(19)
C58 C59 C60 C55 -0.28(17)
C58 C59 C60 C47 -178.47(11)
C56 C55 C60 C59 0.64(16)
C54 C55 C60 C59 -179.59(10)
C56 C55 C60 C47 178.86(10)
C54 C55 C60 C47 -1.37(15)
C48 C47 C60 C59 178.46(11)
C46 C47 C60 C59 -2.38(16)
C48 C47 C60 C55 0.30(16)
C46 C47 C60 C55 179.45(9)
